data_7207351
loop_
_publ_author_name
'Wei, Wei'
'Yu, Hongtao'
'Jiang, Feilong'
'Liu, Bing'
'Ma, Jie'
'Hong, Maochun'

_publ_section_title
;
 Anion-controlled conformational variation: Structural modulation and
 anion exchange of Ag(i) coordination networks
;
_journal_issue 5
_journal_name_full CrystEngComm
_journal_page_first 1693
_journal_paper_doi 10.1039/c1ce06141k
_journal_volume 14
_journal_year 2012
_chemical_formula_sum 'C28 H34 Ag2 B2 F8 N8 O5 S6'
_chemical_formula_weight 1144.36
_chemical_name_systematic
;
?
;
_space_group_IT_number 12
_symmetry_cell_setting monoclinic
_symmetry_space_group_name_Hall '-C 2y'
_symmetry_space_group_name_H-M 'C 1 2/m 1'
_atom_sites_solution_hydrogens geom
_atom_sites_solution_primary direct
_atom_sites_solution_secondary difmap
_audit_creation_method SHELXL-97
_cell_angle_alpha 90.00
_cell_angle_beta 109.170(7)
_cell_angle_gamma 90.00
_cell_formula_units_Z 2
_cell_length_a 18.164(2)
_cell_length_b 14.237(2)
_cell_length_c 8.9017(13)
_cell_measurement_reflns_used 3712
_cell_measurement_temperature 293(2)
_cell_measurement_theta_max 27.4719
_cell_measurement_theta_min 3.0269
_cell_volume 2174.3(5)
_computing_cell_refinement 'CrystalClear (Rigaku Corp., 2000)'
_computing_data_collection 'CrystalClear (Rigaku Corp., 2000)'
_computing_data_reduction 'CrystalClear (Rigaku Corp., 2000)'
_computing_molecular_graphics ORTEP-3
_computing_publication_material 'SHELXL-97 (Sheldrick, 1997)'
_computing_structure_refinement 'SHELXL-97 (Sheldrick, 1997)'
_computing_structure_solution 'SHELXL-97 (Sheldrick, 1990)'
_diffrn_ambient_temperature 293(2)
_diffrn_detector_area_resol_mean 14.6306
_diffrn_measured_fraction_theta_full 0.976
_diffrn_measured_fraction_theta_max 0.976
_diffrn_measurement_device_type 'Rigaku Mercury CCD area-detector'
_diffrn_measurement_method dtprofit.ref
_diffrn_radiation_monochromator graphite
_diffrn_radiation_source 'fine-focus sealed tube'
_diffrn_radiation_type MoK\a
_diffrn_radiation_wavelength 0.71073
_diffrn_reflns_av_R_equivalents 0.0266
_diffrn_reflns_av_sigmaI/netI 0.0233
_diffrn_reflns_limit_h_max 23
_diffrn_reflns_limit_h_min -23
_diffrn_reflns_limit_k_max 18
_diffrn_reflns_limit_k_min -18
_diffrn_reflns_limit_l_max 11
_diffrn_reflns_limit_l_min -11
_diffrn_reflns_number 8334
_diffrn_reflns_theta_full 27.48
_diffrn_reflns_theta_max 27.48
_diffrn_reflns_theta_min 2.42
_exptl_absorpt_coefficient_mu 1.271
_exptl_absorpt_correction_T_max 0.9276
_exptl_absorpt_correction_T_min 0.7851
_exptl_absorpt_correction_type multi-scan
_exptl_absorpt_process_details 'CrystalClear (Rigaku, 2000)'
_exptl_crystal_colour Colorless
_exptl_crystal_density_diffrn 1.791
_exptl_crystal_density_method 'not measured'
_exptl_crystal_description Prism
_exptl_crystal_F_000 1196
_exptl_crystal_size_max 0.20
_exptl_crystal_size_mid 0.10
_exptl_crystal_size_min 0.06
_refine_diff_density_max 0.561
_refine_diff_density_min -0.658
_refine_diff_density_rms 0.087
_refine_ls_extinction_method none
_refine_ls_goodness_of_fit_ref 1.095
_refine_ls_hydrogen_treatment constr
_refine_ls_matrix_type full
_refine_ls_number_parameters 158
_refine_ls_number_reflns 2540
_refine_ls_number_restraints 42
_refine_ls_restrained_S_all 1.091
_refine_ls_R_factor_all 0.0665
_refine_ls_R_factor_gt 0.0548
_refine_ls_shift/su_max 0.072
_refine_ls_shift/su_mean 0.008
_refine_ls_structure_factor_coef Fsqd
_refine_ls_weighting_details 'calc w=1/[\s^2^(Fo^2^)+(0.0703P)^2^+5.3738P] where P=(Fo^2^+2Fc^2^)/3'
_refine_ls_weighting_scheme calc
_refine_ls_wR_factor_gt 0.1396
_refine_ls_wR_factor_ref 0.1487
_reflns_number_gt 2102
_reflns_number_total 2545
_reflns_threshold_expression >2sigma(I)
_cod_data_source_file c1ce06141k.txt
_cod_data_source_block complex1a
_cod_depositor_comments
;
The following automatic conversions were performed:

'_exptl_absorpt_correction_type' value 'Multi-scan' changed to
'multi-scan' according to
/home/saulius/struct/CIF-dictionaries/cif_core.dic dictionary named
'cif_core.dic' version 2.4.1 from 2010-06-29.

Automatic conversion script
Id: cif_fix_values 1715 2011-07-08 13:25:40Z adriana 
;
_cod_original_sg_symbol_H-M C2/m
_cod_database_code 7207351

loop_
_symmetry_equiv_pos_as_xyz
'x, y, z'
'-x, y, -z'
'x+1/2, y+1/2, z'
'-x+1/2, y+1/2, -z'
'-x, -y, -z'
'x, -y, z'
'-x+1/2, -y+1/2, -z'
'x+1/2, -y+1/2, z'

loop_
_atom_site_label
_atom_site_type_symbol
_atom_site_fract_x
_atom_site_fract_y
_atom_site_fract_z
_atom_site_U_iso_or_equiv
_atom_site_adp_type
_atom_site_occupancy
_atom_site_symmetry_multiplicity
_atom_site_calc_flag
_atom_site_refinement_flags
_atom_site_disorder_assembly
_atom_site_disorder_group
Ag1 Ag 0.0000 0.34652(2) -0.5000 0.06341(9) Uani 1 2 d S . .
S1 S 0.15455(4) 0.29576(5) 0.37036(7) 0.06589(19) Uani 1 1 d . . .
S2 S 0.19417(5) 0.5000 0.30724(12) 0.0672(3) Uani 1 2 d S . .
N1 N 0.07780(14) 0.31099(17) -0.2553(2) 0.0611(6) Uani 1 1 d . . .
N2 N 0.09166(11) 0.45170(15) 0.4286(2) 0.0490(5) Uani 1 1 d . . .
C1 C 0.10328(18) 0.2343(2) -0.0056(3) 0.0709(9) Uani 1 1 d . . .
H1 H 0.0896 0.1876 0.0533 0.085 Uiso 1 1 calc R . .
C2 C 0.0609(2) 0.2449(2) -0.1646(3) 0.0731(9) Uani 1 1 d . . .
H2 H 0.0192 0.2047 -0.2104 0.088 Uiso 1 1 calc R . .
C3 C 0.13940(17) 0.3652(2) -0.1860(3) 0.0619(7) Uani 1 1 d . . .
H3 H 0.1533 0.4101 -0.2476 0.074 Uiso 1 1 calc R . .
C4 C 0.18339(17) 0.3582(2) -0.0279(3) 0.0656(8) Uani 1 1 d . . .
H4 H 0.2254 0.3983 0.0156 0.079 Uiso 1 1 calc R . .
C5 C 0.16480(14) 0.2913(2) 0.0659(3) 0.0627(7) Uani 1 1 d . . .
C6 C 0.21167(16) 0.2798(2) 0.2390(3) 0.0730(8) Uani 1 1 d . . .
H6A H 0.2540 0.3250 0.2668 0.088 Uiso 1 1 calc R . .
H6B H 0.2345 0.2174 0.2554 0.088 Uiso 1 1 calc R . .
C7 C 0.14253(13) 0.4170(2) 0.3696(2) 0.0511(6) Uani 1 1 d . . .
F1 F 0.1538(3) 0.0752(3) 0.3352(5) 0.2139(19) Uani 1 1 d U . .
B1 B 0.1607(4) 0.0000 0.2629(7) 0.0839(19) Uani 1 2 d S . .
F3 F 0.2261(3) 0.0000 0.2479(10) 0.297(4) Uani 1 2 d SU . .
F2 F 0.1105(6) 0.0000 0.1252(9) 0.300(5) Uani 1 2 d SU . .
O1 O 0.3483(5) 0.5000 0.1877(12) 0.146(5) Uani 0.461(8) 2 d SPU A 1
O2 O 0.5000 0.4009(8) 0.5000 0.132(7) Uani 0.333(9) 2 d SPU B 1
O2' O 0.4276(9) 0.3986(10) 0.4519(15) 0.190(5) Uani 0.333(5) 1 d PU B 2
O1' O 0.3982(6) 0.5000 0.2584(19) 0.202(7) Uani 0.539(8) 2 d SPU A 2
O3 O 0.0000 0.5000 0.0000 0.382(11) Uiso 1 4 d S . .

loop_
_atom_site_aniso_label
_atom_site_aniso_U_11
_atom_site_aniso_U_22
_atom_site_aniso_U_33
_atom_site_aniso_U_23
_atom_site_aniso_U_13
_atom_site_aniso_U_12
Ag1 0.07628(16) 0.07961(19) 0.03470(13) 0.000 0.01870(11) 0.000
S1 0.0880(4) 0.0760(4) 0.0391(3) 0.0131(3) 0.0282(2) 0.0326(3)
S2 0.0682(4) 0.0910(7) 0.0556(4) 0.000 0.0382(3) 0.000
N1 0.0849(13) 0.0649(12) 0.0334(9) 0.0067(9) 0.0193(9) 0.0167(11)
N2 0.0588(9) 0.0549(10) 0.0376(9) 0.0012(8) 0.0217(7) 0.0033(8)
C1 0.1024(18) 0.0693(16) 0.0450(12) 0.0179(12) 0.0296(12) 0.0213(15)
C2 0.106(2) 0.0648(16) 0.0477(14) 0.0084(12) 0.0240(13) 0.0102(15)
C3 0.0867(15) 0.0625(14) 0.0419(12) 0.0077(10) 0.0285(10) 0.0174(13)
C4 0.0729(14) 0.0831(18) 0.0422(12) -0.0022(12) 0.0210(10) 0.0178(13)
C5 0.0713(12) 0.0798(15) 0.0396(11) 0.0085(11) 0.0221(9) 0.0402(12)
C6 0.0787(14) 0.0998(19) 0.0413(13) 0.0112(13) 0.0207(10) 0.0467(14)
C7 0.0527(10) 0.0750(15) 0.0270(9) 0.0029(10) 0.0153(8) 0.0097(11)
F1 0.365(5) 0.103(2) 0.207(3) -0.016(2) 0.139(3) 0.006(3)
B1 0.097(3) 0.079(3) 0.070(3) 0.000 0.020(3) 0.000
F3 0.187(3) 0.385(12) 0.388(7) 0.000 0.187(4) 0.000
F2 0.378(10) 0.204(7) 0.194(6) 0.000 -0.075(7) 0.000
O1 0.085(5) 0.251(14) 0.115(6) 0.000 0.049(4) 0.000
O2 0.265(17) 0.068(6) 0.054(6) 0.000 0.040(8) 0.000
O2' 0.317(11) 0.140(9) 0.179(8) -0.030(7) 0.170(7) -0.052(9)
O1' 0.131(7) 0.107(7) 0.373(18) 0.000 0.089(9) 0.000

loop_
_atom_type_symbol
_atom_type_description
_atom_type_scat_dispersion_real
_atom_type_scat_dispersion_imag
_atom_type_scat_source
C C 0.0033 0.0016 'International Tables Vol C Tables 4.2.6.8 and 6.1.1.4'
H H 0.0000 0.0000 'International Tables Vol C Tables 4.2.6.8 and 6.1.1.4'
Ag Ag -0.8971 1.1015 'International Tables Vol C Tables 4.2.6.8 and 6.1.1.4'
B B 0.0013 0.0007 'International Tables Vol C Tables 4.2.6.8 and 6.1.1.4'
F F 0.0171 0.0103 'International Tables Vol C Tables 4.2.6.8 and 6.1.1.4'
N N 0.0061 0.0033 'International Tables Vol C Tables 4.2.6.8 and 6.1.1.4'
O O 0.0106 0.0060 'International Tables Vol C Tables 4.2.6.8 and 6.1.1.4'
S S 0.1246 0.1234 'International Tables Vol C Tables 4.2.6.8 and 6.1.1.4'

loop_
_geom_angle_atom_site_label_1
_geom_angle_atom_site_label_2
_geom_angle_atom_site_label_3
_geom_angle
_geom_angle_site_symmetry_1
_geom_angle_site_symmetry_3
N1 Ag1 N1 153.78(13) 2_554 .
N1 Ag1 N2 98.66(8) 2_554 1_554
N1 Ag1 N2 97.13(8) . 1_554
N1 Ag1 N2 97.13(8) 2_554 2
N1 Ag1 N2 98.66(8) . 2
N2 Ag1 N2 105.45(10) 1_554 2
C7 S1 C6 102.68(14) . .
C7 S2 C7 87.40(18) . 6_565
C3 N1 C2 116.8(2) . .
C3 N1 Ag1 119.16(18) . .
C2 N1 Ag1 123.44(19) . .
C7 N2 N2 112.32(15) . 6_565
C7 N2 Ag1 120.08(17) . 1_556
N2 N2 Ag1 127.27(5) 6_565 1_556
C5 C1 C2 120.8(3) . .
C5 C1 H1 119.6 . .
C2 C1 H1 119.6 . .
N1 C2 C1 122.3(3) . .
N1 C2 H2 118.8 . .
C1 C2 H2 118.8 . .
N1 C3 C4 123.3(3) . .
N1 C3 H3 118.3 . .
C4 C3 H3 118.3 . .
C3 C4 C5 119.6(3) . .
C3 C4 H4 120.2 . .
C5 C4 H4 120.2 . .
C1 C5 C4 117.1(2) . .
C1 C5 C6 121.1(3) . .
C4 C5 C6 121.7(3) . .
C5 C6 S1 113.28(19) . .
C5 C6 H6A 108.9 . .
S1 C6 H6A 108.9 . .
C5 C6 H6B 108.9 . .
S1 C6 H6B 108.9 . .
H6A C6 H6B 107.7 . .
N2 C7 S2 114.0(2) . .
N2 C7 S1 118.7(2) . .
S2 C7 S1 127.26(15) . .
F3 B1 F2 107.9(8) . .
F3 B1 F1 108.2(4) . .
F2 B1 F1 109.3(4) . .
F3 B1 F1 108.2(4) . 6
F2 B1 F1 109.3(4) . 6
F1 B1 F1 114.0(7) . 6

loop_
_geom_bond_atom_site_label_1
_geom_bond_atom_site_label_2
_geom_bond_distance
_geom_bond_site_symmetry_2
Ag1 N1 2.2304(19) 2_554
Ag1 N1 2.2304(19) .
Ag1 N2 2.473(2) 1_554
Ag1 N2 2.473(2) 2
S1 C7 1.739(3) .
S1 C6 1.815(3) .
S2 C7 1.711(3) .
S2 C7 1.711(3) 6_565
N1 C3 1.333(4) .
N1 C2 1.340(4) .
N2 C7 1.301(3) .
N2 N2 1.375(4) 6_565
N2 Ag1 2.473(2) 1_556
C1 C5 1.358(4) .
C1 C2 1.379(4) .
C1 H1 0.9300 .
C2 H2 0.9300 .
C3 C4 1.375(4) .
C3 H3 0.9300 .
C4 C5 1.380(4) .
C4 H4 0.9300 .
C5 C6 1.504(3) .
C6 H6A 0.9700 .
C6 H6B 0.9700 .
F1 B1 1.277(5) .
B1 F3 1.238(9) .
B1 F2 1.265(9) .
B1 F1 1.277(5) 6

loop_
_geom_torsion_atom_site_label_1
_geom_torsion_atom_site_label_2
_geom_torsion_atom_site_label_3
_geom_torsion_atom_site_label_4
_geom_torsion
_geom_torsion_site_symmetry_1
N1 Ag1 N1 C3 144.2(2) 2_554
N2 Ag1 N1 C3 17.5(2) 1_554
N2 Ag1 N1 C3 -89.4(2) 2
N1 Ag1 N1 C2 -44.7(2) 2_554
N2 Ag1 N1 C2 -171.4(2) 1_554
N2 Ag1 N1 C2 81.7(2) 2
C3 N1 C2 C1 1.9(5) .
Ag1 N1 C2 C1 -169.4(3) .
C5 C1 C2 N1 -0.2(5) .
C2 N1 C3 C4 -2.3(4) .
Ag1 N1 C3 C4 169.4(2) .
N1 C3 C4 C5 1.0(5) .
C2 C1 C5 C4 -1.2(5) .
C2 C1 C5 C6 -179.6(3) .
C3 C4 C5 C1 0.8(4) .
C3 C4 C5 C6 179.2(3) .
C1 C5 C6 S1 -60.8(4) .
C4 C5 C6 S1 120.9(3) .
C7 S1 C6 C5 -75.3(2) .
N2 N2 C7 S2 -0.56(16) 6_565
Ag1 N2 C7 S2 173.38(9) 1_556
N2 N2 C7 S1 176.42(9) 6_565
Ag1 N2 C7 S1 -9.6(2) 1_556
C7 S2 C7 N2 0.7(2) 6_565
C7 S2 C7 S1 -175.96(7) 6_565
C6 S1 C7 N2 167.25(17) .
C6 S1 C7 S2 -16.23(18) .
